data_1508342
loop_
_publ_author_name
'Dyablo, Olga V.'
'Shmoilova, Elena A.'
'Pozharskii, Alexander F.'
'Ozeryanskii, Valery A.'
'Burov, Oleg N.'
'Starikova, Zoya A.'

_publ_section_title
;
 4,5-Bis(dimethylamino)quinolines: Proton Sponge versus Azine Behavior.
;
_journal_issue 16
_journal_name_full 'Organic letters'
_journal_page_first 4134
_journal_page_last 4137
_journal_paper_doi 10.1021/ol301777s
_journal_volume 14
_journal_year 2012
_chemical_formula_moiety 'C15 H22 N3, C6 H2 N3 O7, H2 O'
_chemical_formula_sum 'C21 H26 N6 O8'
_chemical_formula_weight 490.48
_chemical_name_systematic
; 
 ? 
;
_space_group_IT_number 14
_symmetry_cell_setting monoclinic
_symmetry_space_group_name_Hall '-P 2yn'
_symmetry_space_group_name_H-M 'P 1 21/n 1'
_atom_sites_solution_hydrogens mixed
_atom_sites_solution_primary direct
_atom_sites_solution_secondary difmap
_audit_creation_method SHELXL-97
_cell_angle_alpha 90.00
_cell_angle_beta 108.812(2)
_cell_angle_gamma 90.00
_cell_formula_units_Z 4
_cell_length_a 17.4712(13)
_cell_length_b 6.9550(5)
_cell_length_c 19.6475(14)
_cell_measurement_reflns_used 170
_cell_measurement_temperature 100(2)
_cell_measurement_theta_max 29
_cell_measurement_theta_min 3
_cell_volume 2259.9(3)
_computing_cell_refinement 'Bruker SAINT'
_computing_data_collection 'Bruker APEX II'
_computing_data_reduction 'Bruker SAINT'
_computing_molecular_graphics 'SHELXTL  (Sheldrick, 2008)'
_computing_publication_material 'SHELXTL  (Sheldrick, 2008)'
_computing_structure_refinement 'SHELXTL  (Sheldrick, 2008)'
_computing_structure_solution 'SHELXTL  (Sheldrick, 2008)'
_diffrn_ambient_temperature 100(2)
_diffrn_measured_fraction_theta_full 0.988
_diffrn_measured_fraction_theta_max 0.988
_diffrn_measurement_device_type 'Bruker APEX II CCD area detector'
_diffrn_measurement_method 'omega scans'
_diffrn_radiation_monochromator graphite
_diffrn_radiation_source 'fine-focus sealed tube'
_diffrn_radiation_type MoK\a
_diffrn_radiation_wavelength 0.71073
_diffrn_reflns_av_R_equivalents 0.0566
_diffrn_reflns_av_sigmaI/netI 0.0860
_diffrn_reflns_limit_h_max 23
_diffrn_reflns_limit_h_min -23
_diffrn_reflns_limit_k_max 8
_diffrn_reflns_limit_k_min -9
_diffrn_reflns_limit_l_max 23
_diffrn_reflns_limit_l_min -26
_diffrn_reflns_number 14232
_diffrn_reflns_theta_full 29.00
_diffrn_reflns_theta_max 29.00
_diffrn_reflns_theta_min 1.36
_exptl_absorpt_coefficient_mu 0.112
_exptl_absorpt_correction_T_max 0.978
_exptl_absorpt_correction_T_min 0.951
_exptl_absorpt_correction_type multi-scan
_exptl_absorpt_process_details SADABS
_exptl_crystal_colour orange
_exptl_crystal_density_diffrn 1.442
_exptl_crystal_density_method 'not measured'
_exptl_crystal_description plate
_exptl_crystal_F_000 1032
_exptl_crystal_size_max 0.45
_exptl_crystal_size_mid 0.33
_exptl_crystal_size_min 0.20
_refine_diff_density_max 0.329
_refine_diff_density_min -0.305
_refine_diff_density_rms 0.054
_refine_ls_extinction_method none
_refine_ls_goodness_of_fit_ref 1.013
_refine_ls_hydrogen_treatment constr
_refine_ls_matrix_type full
_refine_ls_number_parameters 317
_refine_ls_number_reflns 5948
_refine_ls_number_restraints 0
_refine_ls_restrained_S_all 1.013
_refine_ls_R_factor_all 0.1187
_refine_ls_R_factor_gt 0.0562
_refine_ls_shift/su_max 0.001
_refine_ls_shift/su_mean 0.000
_refine_ls_structure_factor_coef Fsqd
_refine_ls_weighting_details 'calc w=1/[\s^2^(Fo^2^)+(0.0151P)^2^+1.2870P] where P=(Fo^2^+2Fc^2^)/3'
_refine_ls_weighting_scheme calc
_refine_ls_wR_factor_gt 0.0863
_refine_ls_wR_factor_ref 0.1045
_reflns_number_gt 3336
_reflns_number_total 5948
_reflns_threshold_expression I>2\s(I)
_cod_data_source_file ol301777s_si_003.cif
_cod_data_source_block fin
_cod_depositor_comments
;
The following automatic conversions were performed:

'_symmetry_cell_setting' value 'Monoclinic' changed to 'monoclinic'
according to /home/saulius/struct/CIF-dictionaries/cif_core.dic
dictionary named 'cif_core.dic' version 2.4.2 from 2011-04-26.

Automatic conversion script
Id: cif_fix_values 1891 2012-01-12 08:04:46Z andrius 
;
_cod_original_sg_symbol_H-M 'P 21/n'
_cod_database_code 1508342

loop_
_symmetry_equiv_pos_as_xyz
'x, y, z'
'-x+1/2, y+1/2, -z+1/2'
'-x, -y, -z'
'x-1/2, -y-1/2, z-1/2'

loop_
_atom_site_label
_atom_site_type_symbol
_atom_site_fract_x
_atom_site_fract_y
_atom_site_fract_z
_atom_site_U_iso_or_equiv
_atom_site_adp_type
_atom_site_occupancy
_atom_site_symmetry_multiplicity
_atom_site_calc_flag
_atom_site_refinement_flags
_atom_site_disorder_assembly
_atom_site_disorder_group
N1 N 0.21899(10) 0.7811(2) 0.09109(9) 0.0226(4) Uani 1 1 d . . .
H1N H 0.2461 0.7565 0.1364 0.027 Uiso 1 1 d R . .
N2 N 0.09087(10) 0.7050(3) -0.12088(9) 0.0249(4) Uani 1 1 d . . .
N3 N 0.22528(11) 0.9188(3) -0.14818(9) 0.0245(4) Uani 1 1 d . . .
N4 N 0.47459(11) 0.2593(3) 0.18371(10) 0.0270(4) Uani 1 1 d . . .
N5 N 0.36834(11) 0.3759(3) -0.07316(9) 0.0231(4) Uani 1 1 d . . .
N6 N 0.17625(11) 0.2869(3) 0.05394(11) 0.0277(4) Uani 1 1 d . . .
O1 O 0.31333(9) 0.2298(2) 0.18509(8) 0.0304(4) Uani 1 1 d . . .
O2 O 0.47210(10) 0.3230(3) 0.24092(9) 0.0416(5) Uani 1 1 d . . .
O3 O 0.53406(9) 0.1769(3) 0.17664(8) 0.0350(4) Uani 1 1 d . . .
O4 O 0.43850(9) 0.3830(2) -0.07376(8) 0.0318(4) Uani 1 1 d . . .
O5 O 0.30960(9) 0.3994(2) -0.12770(8) 0.0323(4) Uani 1 1 d . . .
O6 O 0.15902(10) 0.2914(3) 0.10906(10) 0.0602(6) Uani 1 1 d . . .
O7 O 0.12423(9) 0.2805(3) -0.00560(9) 0.0420(5) Uani 1 1 d . . .
C1 C 0.13300(12) 0.7652(3) -0.05407(11) 0.0215(5) Uani 1 1 d . . .
C2 C 0.09405(13) 0.7862(3) -0.00172(12) 0.0255(5) Uani 1 1 d . . .
H2A H 0.0369 0.7982 -0.0166 0.031 Uiso 1 1 calc R . .
C3 C 0.13703(13) 0.7895(3) 0.06981(12) 0.0242(5) Uani 1 1 d . . .
C4 C 0.26209(12) 0.7968(3) 0.04376(11) 0.0195(5) Uani 1 1 d . . .
C5 C 0.34688(12) 0.8035(3) 0.07147(11) 0.0207(5) Uani 1 1 d . . .
C6 C 0.38738(13) 0.8262(3) 0.02194(12) 0.0237(5) Uani 1 1 d . . .
H6A H 0.4448 0.8198 0.0384 0.028 Uiso 1 1 calc R . .
C7 C 0.34803(13) 0.8578(3) -0.05057(12) 0.0233(5) Uani 1 1 d . . .
H7A H 0.3789 0.8767 -0.0819 0.028 Uiso 1 1 calc R . .
C8 C 0.26406(12) 0.8623(3) -0.07830(11) 0.0200(5) Uani 1 1 d . . .
C9 C 0.21926(12) 0.8080(3) -0.03136(11) 0.0196(5) Uani 1 1 d . . .
C10 C 0.09901(9) 0.7919(2) 0.12758(8) 0.0332(6) Uani 1 1 d . . .
H33A H 0.1414 0.7929 0.1746 0.050 Uiso 0.50 1 d PR A 1
H33B H 0.0653 0.6772 0.1235 0.050 Uiso 0.50 1 d PR A 1
H33C H 0.0654 0.9073 0.1226 0.050 Uiso 0.50 1 d PR A 1
H33D H 0.1182 0.6799 0.1587 0.050 Uiso 0.50 1 d PR A 2
H33E H 0.0403 0.8030 0.1051 0.050 Uiso 0.50 1 d PR A 2
H33F H 0.1150 0.9112 0.1551 0.050 Uiso 0.50 1 d PR A 2
C11 C 0.39285(9) 0.7897(2) 0.15059(8) 0.0266(5) Uani 1 1 d R . .
H11A H 0.4481 0.8372 0.1597 0.040 Uiso 1 1 calc R . .
H11B H 0.3947 0.6553 0.1660 0.040 Uiso 1 1 calc R . .
H11C H 0.3657 0.8675 0.1776 0.040 Uiso 1 1 calc R . .
C12 C 0.12497(13) 0.5948(3) -0.16729(12) 0.0285(5) Uani 1 1 d . . .
H12A H 0.1829 0.5755 -0.1429 0.043 Uiso 1 1 calc R . .
H12B H 0.1169 0.6651 -0.2123 0.043 Uiso 1 1 calc R . .
H12C H 0.0979 0.4697 -0.1779 0.043 Uiso 1 1 calc R . .
C13 C 0.00215(13) 0.6969(4) -0.14269(14) 0.0399(7) Uani 1 1 d . . .
H13D H -0.0140 0.6466 -0.1902 0.060 Uiso 1 1 d R . .
H13E H -0.0195 0.8195 -0.1378 0.060 Uiso 1 1 d R . .
H13F H -0.0113 0.6038 -0.1130 0.060 Uiso 1 1 d R . .
C14 C 0.27251(14) 0.9292(4) -0.19719(12) 0.0332(6) Uani 1 1 d . . .
H14A H 0.3056 0.8130 -0.1922 0.050 Uiso 1 1 calc R . .
H14B H 0.3078 1.0424 -0.1856 0.050 Uiso 1 1 calc R . .
H14C H 0.2359 0.9393 -0.2468 0.050 Uiso 1 1 calc R . .
C15 C 0.15770(13) 1.0517(3) -0.16584(12) 0.0284(5) Uani 1 1 d . . .
H15A H 0.1397 1.0688 -0.1239 0.043 Uiso 1 1 calc R . .
H15B H 0.1131 1.0001 -0.2060 0.043 Uiso 1 1 calc R . .
H15C H 0.1746 1.1761 -0.1796 0.043 Uiso 1 1 calc R . .
C16 C 0.32399(13) 0.2681(3) 0.12677(12) 0.0215(5) Uani 1 1 d . . .
C17 C 0.40430(12) 0.2837(3) 0.11954(11) 0.0207(5) Uani 1 1 d . . .
C18 C 0.41921(12) 0.3156(3) 0.05656(11) 0.0196(5) Uani 1 1 d . . .
H18A H 0.4731 0.3215 0.0554 0.024 Uiso 1 1 calc R . .
C19 C 0.35395(12) 0.3394(3) -0.00611(11) 0.0188(4) Uani 1 1 d . . .
C20 C 0.27530(12) 0.3284(3) -0.00524(11) 0.0203(5) Uani 1 1 d . . .
H20A H 0.2314 0.3439 -0.0485 0.024 Uiso 1 1 calc R . .
C21 C 0.26100(12) 0.2949(3) 0.05850(11) 0.0201(5) Uani 1 1 d . . .
O1W O 0.22094(10) 0.1190(2) 0.26787(8) 0.0385(4) Uani 1 1 d . . .
H1W1 H 0.2394 0.1330 0.2303 0.046 Uiso 1 1 d R . .
H2W1 H 0.2267 -0.0168 0.2808 0.046 Uiso 1 1 d R . .

loop_
_atom_site_aniso_label
_atom_site_aniso_U_11
_atom_site_aniso_U_22
_atom_site_aniso_U_33
_atom_site_aniso_U_23
_atom_site_aniso_U_13
_atom_site_aniso_U_12
N1 0.0274(10) 0.0209(10) 0.0188(10) -0.0009(8) 0.0065(8) 0.0006(8)
N2 0.0170(9) 0.0288(11) 0.0256(11) -0.0037(8) 0.0024(8) -0.0005(8)
N3 0.0279(10) 0.0266(11) 0.0197(10) 0.0026(8) 0.0085(8) 0.0050(9)
N4 0.0256(10) 0.0321(12) 0.0225(11) 0.0026(9) 0.0065(8) -0.0053(9)
N5 0.0240(10) 0.0240(11) 0.0214(10) -0.0007(8) 0.0076(8) 0.0005(8)
N6 0.0241(10) 0.0263(11) 0.0354(12) 0.0028(9) 0.0132(10) 0.0012(9)
O1 0.0314(9) 0.0396(10) 0.0237(9) 0.0016(7) 0.0136(7) -0.0019(8)
O2 0.0368(10) 0.0653(13) 0.0213(9) -0.0085(9) 0.0075(8) -0.0095(9)
O3 0.0244(9) 0.0448(11) 0.0330(10) 0.0066(8) 0.0056(7) 0.0044(8)
O4 0.0236(9) 0.0452(11) 0.0303(9) 0.0050(8) 0.0137(7) 0.0012(8)
O5 0.0283(9) 0.0475(11) 0.0189(9) 0.0038(7) 0.0045(7) 0.0022(8)
O6 0.0331(10) 0.1118(19) 0.0445(12) 0.0219(12) 0.0248(9) 0.0124(11)
O7 0.0208(9) 0.0596(13) 0.0434(11) -0.0059(9) 0.0076(8) -0.0017(9)
C1 0.0231(11) 0.0167(11) 0.0238(12) 0.0015(9) 0.0061(9) 0.0042(9)
C2 0.0202(11) 0.0256(13) 0.0300(13) -0.0020(10) 0.0072(10) -0.0006(10)
C3 0.0285(12) 0.0176(12) 0.0288(13) -0.0018(9) 0.0123(10) -0.0022(10)
C4 0.0246(11) 0.0137(10) 0.0205(11) -0.0023(9) 0.0075(9) 0.0007(9)
C5 0.0243(11) 0.0149(11) 0.0198(11) -0.0026(9) 0.0025(9) 0.0019(9)
C6 0.0218(11) 0.0204(12) 0.0274(13) -0.0031(9) 0.0059(9) 0.0001(9)
C7 0.0250(12) 0.0218(12) 0.0249(12) -0.0026(10) 0.0103(10) -0.0008(10)
C8 0.0237(11) 0.0144(10) 0.0210(12) -0.0038(9) 0.0060(9) 0.0000(9)
C9 0.0220(11) 0.0145(10) 0.0203(11) -0.0018(9) 0.0038(9) 0.0009(9)
C10 0.0347(13) 0.0375(15) 0.0337(14) -0.0015(11) 0.0196(11) -0.0010(12)
C11 0.0265(12) 0.0257(13) 0.0231(12) -0.0026(10) 0.0016(10) 0.0022(10)
C12 0.0291(13) 0.0294(13) 0.0228(13) -0.0060(10) 0.0025(10) 0.0027(11)
C13 0.0224(12) 0.0506(17) 0.0396(16) -0.0091(13) 0.0001(11) -0.0005(13)
C14 0.0405(14) 0.0390(15) 0.0212(13) -0.0004(11) 0.0115(11) 0.0029(12)
C15 0.0339(13) 0.0246(13) 0.0236(13) 0.0022(10) 0.0048(10) 0.0042(11)
C16 0.0259(11) 0.0174(11) 0.0238(12) -0.0042(9) 0.0115(9) -0.0022(9)
C17 0.0223(11) 0.0192(11) 0.0197(11) -0.0010(9) 0.0054(9) -0.0033(9)
C18 0.0186(10) 0.0176(11) 0.0241(12) -0.0021(9) 0.0088(9) -0.0010(9)
C19 0.0207(11) 0.0170(11) 0.0198(11) -0.0007(8) 0.0080(9) -0.0010(9)
C20 0.0191(11) 0.0169(11) 0.0219(12) -0.0025(9) 0.0026(9) 0.0000(9)
C21 0.0200(11) 0.0140(11) 0.0291(12) -0.0014(9) 0.0117(9) -0.0004(9)
O1W 0.0598(12) 0.0346(10) 0.0292(10) -0.0051(8) 0.0257(9) -0.0126(9)

loop_
_atom_type_symbol
_atom_type_description
_atom_type_scat_dispersion_real
_atom_type_scat_dispersion_imag
_atom_type_scat_source
C C 0.0033 0.0016 'International Tables Vol C Tables 4.2.6.8 and 6.1.1.4'
H H 0.0000 0.0000 'International Tables Vol C Tables 4.2.6.8 and 6.1.1.4'
N N 0.0061 0.0033 'International Tables Vol C Tables 4.2.6.8 and 6.1.1.4'
O O 0.0106 0.0060 'International Tables Vol C Tables 4.2.6.8 and 6.1.1.4'

loop_
_geom_angle_atom_site_label_1
_geom_angle_atom_site_label_2
_geom_angle_atom_site_label_3
_geom_angle
C3 N1 C4 122.75(18)
C3 N1 H1N 119.3
C4 N1 H1N 117.8
C1 N2 C12 124.58(17)
C1 N2 C13 119.28(18)
C12 N2 C13 113.76(18)
C8 N3 C15 121.40(18)
C8 N3 C14 118.10(18)
C15 N3 C14 113.62(18)
O2 N4 O3 123.60(19)
O2 N4 C17 118.90(19)
O3 N4 C17 117.50(18)
O4 N5 O5 122.61(18)
O4 N5 C19 118.94(17)
O5 N5 C19 118.45(17)
O6 N6 O7 121.99(19)
O6 N6 C21 118.95(19)
O7 N6 C21 119.04(18)
N2 C1 C2 120.08(19)
N2 C1 C9 123.20(19)
C2 C1 C9 116.71(19)
C3 C2 C1 121.2(2)
C3 C2 H2A 119.4
C1 C2 H2A 119.4
N1 C3 C2 119.5(2)
N1 C3 C10 116.84(18)
C2 C3 C10 123.59(19)
N1 C4 C5 118.62(19)
N1 C4 C9 119.01(18)
C5 C4 C9 122.37(19)
C6 C5 C4 116.46(19)
C6 C5 C11 120.65(18)
C4 C5 C11 122.89(18)
C5 C6 C7 123.0(2)
C5 C6 H6A 118.5
C7 C6 H6A 118.5
C6 C7 C8 121.2(2)
C6 C7 H7A 119.4
C8 C7 H7A 119.4
N3 C8 C7 120.95(19)
N3 C8 C9 121.26(18)
C7 C8 C9 117.78(19)
C4 C9 C8 117.74(18)
C4 C9 C1 116.84(18)
C8 C9 C1 125.42(19)
C3 C10 H33A 109.4
C3 C10 H33B 109.5
H33A C10 H33B 109.5
C3 C10 H33C 109.5
H33A C10 H33C 109.5
H33B C10 H33C 109.5
C3 C10 H33D 108.6
H33A C10 H33D 54.2
H33B C10 H33D 58.6
H33C C10 H33D 141.8
C3 C10 H33E 108.5
H33A C10 H33E 141.8
H33B C10 H33E 60.8
H33C C10 H33E 52.0
H33D C10 H33E 116.1
C3 C10 H33F 108.1
H33A C10 H33F 58.7
H33B C10 H33F 142.3
H33C C10 H33F 54.4
H33D C10 H33F 110.5
H33E C10 H33F 104.7
C5 C11 H11A 109.5
C5 C11 H11B 109.5
H11A C11 H11B 109.5
C5 C11 H11C 109.5
H11A C11 H11C 109.5
H11B C11 H11C 109.5
N2 C12 H12A 109.5
N2 C12 H12B 109.5
H12A C12 H12B 109.5
N2 C12 H12C 109.5
H12A C12 H12C 109.5
H12B C12 H12C 109.5
N2 C13 H13D 104.6
N2 C13 H13E 110.7
H13D C13 H13E 115.4
N2 C13 H13F 107.0
H13D C13 H13F 107.3
H13E C13 H13F 111.4
N3 C14 H14A 109.5
N3 C14 H14B 109.5
H14A C14 H14B 109.5
N3 C14 H14C 109.5
H14A C14 H14C 109.5
H14B C14 H14C 109.5
N3 C15 H15A 109.5
N3 C15 H15B 109.5
H15A C15 H15B 109.5
N3 C15 H15C 109.5
H15A C15 H15C 109.5
H15B C15 H15C 109.5
O1 C16 C21 125.80(19)
O1 C16 C17 122.57(19)
C21 C16 C17 111.59(18)
C18 C17 N4 116.72(18)
C18 C17 C16 124.89(19)
N4 C17 C16 118.37(18)
C17 C18 C19 118.73(19)
C17 C18 H18A 120.6
C19 C18 H18A 120.6
C20 C19 C18 121.11(19)
C20 C19 N5 119.23(18)
C18 C19 N5 119.66(18)
C21 C20 C19 119.64(19)
C21 C20 H20A 120.2
C19 C20 H20A 120.2
C20 C21 C16 124.03(18)
C20 C21 N6 115.52(18)
C16 C21 N6 120.45(18)
H1W1 O1W H2W1 106.5

loop_
_geom_bond_atom_site_label_1
_geom_bond_atom_site_label_2
_geom_bond_distance
N1 C3 1.357(3)
N1 C4 1.377(3)
N1 H1N 0.8801
N2 C1 1.348(3)
N2 C12 1.458(3)
N2 C13 1.470(3)
N3 C8 1.378(3)
N3 C15 1.451(3)
N3 C14 1.458(3)
N4 O2 1.222(2)
N4 O3 1.233(2)
N4 C17 1.459(3)
N5 O4 1.231(2)
N5 O5 1.232(2)
N5 C19 1.441(3)
N6 O6 1.214(2)
N6 O7 1.229(2)
N6 C21 1.455(3)
O1 C16 1.248(2)
C1 C2 1.412(3)
C1 C9 1.458(3)
C2 C3 1.364(3)
C2 H2A 0.9500
C3 C10 1.489(3)
C4 C5 1.405(3)
C4 C9 1.425(3)
C5 C6 1.384(3)
C5 C11 1.505(2)
C6 C7 1.385(3)
C6 H6A 0.9500
C7 C8 1.391(3)
C7 H7A 0.9500
C8 C9 1.439(3)
C10 H33A 0.9801
C10 H33B 0.9800
C10 H33C 0.9799
C10 H33D 0.9798
C10 H33E 0.9800
C10 H33F 0.9799
C11 H11A 0.9800
C11 H11B 0.9800
C11 H11C 0.9800
C12 H12A 0.9800
C12 H12B 0.9800
C12 H12C 0.9800
C13 H13D 0.9501
C13 H13E 0.9500
C13 H13F 0.9498
C14 H14A 0.9800
C14 H14B 0.9800
C14 H14C 0.9800
C15 H15A 0.9800
C15 H15B 0.9800
C15 H15C 0.9800
C16 C21 1.447(3)
C16 C17 1.459(3)
C17 C18 1.362(3)
C18 C19 1.392(3)
C18 H18A 0.9500
C19 C20 1.382(3)
C20 C21 1.374(3)
C20 H20A 0.9500
O1W H1W1 0.9020
O1W H2W1 0.9745

loop_
_geom_hbond_atom_site_label_D
_geom_hbond_atom_site_label_H
_geom_hbond_atom_site_label_A
_geom_hbond_site_symmetry_A
_geom_hbond_distance_DH
_geom_hbond_distance_HA
_geom_hbond_distance_DA
_geom_hbond_angle_DHA
N1 H1N O1W 2_555 0.880 2.021 2.859(3) 159
O1W H1W1 O1 1_555 0.902 1.910 2.745(3) 153
O1W H2W1 O1 2_545 0.974 2.086 2.983(3) 152

loop_
_geom_torsion_atom_site_label_1
_geom_torsion_atom_site_label_2
_geom_torsion_atom_site_label_3
_geom_torsion_atom_site_label_4
_geom_torsion
C12 N2 C1 C2 -149.8(2)
C13 N2 C1 C2 11.6(3)
C12 N2 C1 C9 29.0(3)
C13 N2 C1 C9 -169.7(2)
N2 C1 C2 C3 160.0(2)
C9 C1 C2 C3 -18.8(3)
C4 N1 C3 C2 9.5(3)
C4 N1 C3 C10 -173.48(18)
C1 C2 C3 N1 2.9(3)
C1 C2 C3 C10 -173.82(19)
C3 N1 C4 C5 174.4(2)
C3 N1 C4 C9 -4.8(3)
N1 C4 C5 C6 -177.79(19)
C9 C4 C5 C6 1.5(3)
N1 C4 C5 C11 1.4(3)
C9 C4 C5 C11 -179.33(18)
C4 C5 C6 C7 5.5(3)
C11 C5 C6 C7 -173.73(19)
C5 C6 C7 C8 -2.1(3)
C15 N3 C8 C7 -134.6(2)
C14 N3 C8 C7 14.4(3)
C15 N3 C8 C9 44.7(3)
C14 N3 C8 C9 -166.2(2)
C6 C7 C8 N3 171.3(2)
C6 C7 C8 C9 -8.1(3)
N1 C4 C9 C8 167.94(19)
C5 C4 C9 C8 -11.3(3)
N1 C4 C9 C1 -11.4(3)
C5 C4 C9 C1 169.4(2)
N3 C8 C9 C4 -165.06(19)
C7 C8 C9 C4 14.3(3)
N3 C8 C9 C1 14.2(3)
C7 C8 C9 C1 -166.4(2)
N2 C1 C9 C4 -156.3(2)
C2 C1 C9 C4 22.6(3)
N2 C1 C9 C8 24.4(3)
C2 C1 C9 C8 -156.7(2)
O2 N4 C17 C18 144.1(2)
O3 N4 C17 C18 -35.0(3)
O2 N4 C17 C16 -37.3(3)
O3 N4 C17 C16 143.6(2)
O1 C16 C17 C18 176.5(2)
C21 C16 C17 C18 -1.2(3)
O1 C16 C17 N4 -2.0(3)
C21 C16 C17 N4 -179.76(18)
N4 C17 C18 C19 179.90(19)
C16 C17 C18 C19 1.4(3)
C17 C18 C19 C20 -0.9(3)
C17 C18 C19 N5 179.13(19)
O4 N5 C19 C20 -179.1(2)
O5 N5 C19 C20 1.1(3)
O4 N5 C19 C18 0.9(3)
O5 N5 C19 C18 -178.90(19)
C18 C19 C20 C21 0.5(3)
N5 C19 C20 C21 -179.55(19)
C19 C20 C21 C16 -0.5(3)
C19 C20 C21 N6 179.66(19)
O1 C16 C21 C20 -176.9(2)
C17 C16 C21 C20 0.8(3)
O1 C16 C21 N6 3.0(3)
C17 C16 C21 N6 -179.36(19)
O6 N6 C21 C20 -167.3(2)
O7 N6 C21 C20 10.9(3)
O6 N6 C21 C16 12.8(3)
O7 N6 C21 C16 -169.0(2)
